data_2218565
loop_
_publ_author_name
'Mohan, R. T. Sabapathy'
'Kamatchi, S.'
'Subramanyam, M.'
'Thiruvalluvar, A.'
'Linden, A.'

_publ_section_title
;
 3-Methyl-5-(3-phenoxyphenyl)cyclohex-2-enone
;
_journal_coeditor_code WN2258
_journal_issue 6
_journal_name_full 'Acta Crystallographica Section E'
_journal_page_first o1020
_journal_paper_doi 10.1107/S1600536808012956
_journal_volume 64
_journal_year 2008
_chemical_formula_iupac 'C19 H18 O2'
_chemical_formula_moiety 'C19 H18 O2'
_chemical_formula_structural 'C19 H18 O2'
_chemical_formula_sum 'C19 H18 O2'
_chemical_formula_weight 278.33
_chemical_melting_point 478
_chemical_name_common 'cyclohex-2-enone derivative'
_chemical_name_systematic
;
3-Methyl-5-(3-phenoxyphenyl)cyclohex-2-enone
;
_space_group_IT_number 61
_symmetry_cell_setting orthorhombic
_symmetry_space_group_name_Hall '-P 2ac 2ab'
_symmetry_space_group_name_H-M 'P b c a'
_atom_sites_solution_hydrogens geom
_atom_sites_solution_primary direct
_atom_sites_solution_secondary difmap
_cell_angle_alpha 90
_cell_angle_beta 90
_cell_angle_gamma 90
_cell_formula_units_Z 8
_cell_length_a 9.6002(3)
_cell_length_b 17.1594(7)
_cell_length_c 17.6730(5)
_cell_measurement_reflns_used 2911
_cell_measurement_temperature 160.0(10)
_cell_measurement_theta_max 25.0
_cell_measurement_theta_min 2.0
_cell_volume 2911.34(17)
_computing_cell_refinement 'DENZO-SMN (Otwinowski & Minor, 1997)'
_computing_data_collection 'COLLECT (Nonius, 2000)'
_computing_data_reduction 'DENZO-SMN and SCALEPACK (Otwinowski & Minor, 1997)'
_computing_molecular_graphics 'ORTEP-3 (Farrugia, 1997)'
_computing_publication_material 'PLATON (Spek, 2003)'
_computing_structure_refinement 'SHELXL97 (Sheldrick, 2008)'
_computing_structure_solution 'SHELXS97 (Sheldrick, 2008)'
_diffrn_ambient_temperature 160.0(10)
_diffrn_detector_area_resol_mean 9
_diffrn_measured_fraction_theta_full 0.994
_diffrn_measured_fraction_theta_max 0.994
_diffrn_measurement_device_type 'Nonius KappaCCD area-detector diffractometer'
_diffrn_measurement_method '\w scans with \k offsets'
_diffrn_radiation_monochromator 'horizontally mounted graphite crystal'
_diffrn_radiation_source 'Nonius FR590 sealed tube generator'
_diffrn_radiation_type 'Mo K\a'
_diffrn_radiation_wavelength 0.71073
_diffrn_reflns_av_R_equivalents 0.1150
_diffrn_reflns_av_sigmaI/netI 0.0570
_diffrn_reflns_limit_h_max 11
_diffrn_reflns_limit_h_min -11
_diffrn_reflns_limit_k_max 20
_diffrn_reflns_limit_k_min -20
_diffrn_reflns_limit_l_max 21
_diffrn_reflns_limit_l_min -21
_diffrn_reflns_number 32821
_diffrn_reflns_theta_full 25.05
_diffrn_reflns_theta_max 25.05
_diffrn_reflns_theta_min 2.37
_diffrn_standards_decay_% 0
_diffrn_standards_number 0
_exptl_absorpt_coefficient_mu 0.081
_exptl_absorpt_correction_type none
_exptl_crystal_colour colourless
_exptl_crystal_density_diffrn 1.270
_exptl_crystal_density_method 'Not Measured'
_exptl_crystal_description tablet
_exptl_crystal_F_000 1184
_exptl_crystal_size_max 0.20
_exptl_crystal_size_mid 0.15
_exptl_crystal_size_min 0.08
_refine_diff_density_max 1.035
_refine_diff_density_min -0.379
_refine_ls_extinction_method none
_refine_ls_goodness_of_fit_ref 1.038
_refine_ls_hydrogen_treatment constr
_refine_ls_matrix_type full
_refine_ls_number_parameters 191
_refine_ls_number_reflns 2566
_refine_ls_number_restraints 0
_refine_ls_restrained_S_all 1.038
_refine_ls_R_factor_all 0.1076
_refine_ls_R_factor_gt 0.0696
_refine_ls_shift/su_max_lt 0.001
_refine_ls_shift/su_mean 0.000
_refine_ls_structure_factor_coef Fsqd
_refine_ls_weighting_details 'calc w=1/[\s^2^(Fo^2^)+(0.0847P)^2^+2.668P] where P=(Fo^2^+2Fc^2^)/3'
_refine_ls_weighting_scheme calc
_refine_ls_wR_factor_gt 0.1710
_refine_ls_wR_factor_ref 0.1983
_reflns_number_gt 1708
_reflns_number_total 2566
_reflns_threshold_expression I>2\s(I)
_cod_data_source_file wn2258.cif
_cod_data_source_block I
_cod_database_code 2218565
_cod_database_fobs_code 2218565

loop_
_symmetry_equiv_pos_site_id
_symmetry_equiv_pos_as_xyz
1 x,y,z
2 1/2-x,-y,1/2+z
3 1/2+x,1/2-y,-z
4 -x,1/2+y,1/2-z
5 -x,-y,-z
6 1/2+x,y,1/2-z
7 1/2-x,1/2+y,z
8 x,1/2-y,1/2+z

loop_
_atom_site_aniso_label
_atom_site_aniso_U_11
_atom_site_aniso_U_22
_atom_site_aniso_U_33
_atom_site_aniso_U_12
_atom_site_aniso_U_13
_atom_site_aniso_U_23
O1 0.0680(17) 0.0558(16) 0.0649(16) -0.0136(13) 0.0041(13) 0.0168(14)
O13 0.0528(15) 0.0379(14) 0.0866(18) 0.0057(12) 0.0163(13) 0.0127(12)
C1 0.0423(18) 0.0383(18) 0.056(2) 0.0021(15) 0.0055(15) 0.0018(17)
C2 0.0354(17) 0.0379(19) 0.062(2) -0.0055(14) 0.0070(15) -0.0097(16)
C3 0.0336(16) 0.0369(18) 0.0533(19) 0.0012(14) 0.0011(14) -0.0100(15)
C4 0.0351(16) 0.0394(18) 0.0440(17) -0.0002(14) -0.0006(13) -0.0026(14)
C5 0.054(2) 0.063(2) 0.053(2) -0.0137(19) -0.0044(17) 0.0033(18)
C6 0.060(2) 0.044(2) 0.061(2) -0.0104(17) -0.0137(18) 0.0118(17)
C11 0.0363(18) 0.077(3) 0.0347(17) -0.0184(17) -0.0048(14) 0.0115(17)
C12 0.072(2) 0.0363(19) 0.0459(19) -0.0121(18) -0.0090(17) 0.0034(15)
C13 0.0388(17) 0.0402(19) 0.0446(18) -0.0023(15) 0.0004(14) 0.0055(14)
C14 0.0372(17) 0.0372(19) 0.0452(18) -0.0040(14) -0.0012(14) 0.0045(14)
C15 0.047(2) 0.055(2) 0.0415(18) 0.0008(17) 0.0018(15) 0.0035(16)
C16 0.048(2) 0.067(3) 0.0420(19) 0.0032(19) 0.0000(15) 0.0037(17)
C21 0.0392(17) 0.0357(18) 0.060(2) 0.0048(15) 0.0081(16) 0.0010(16)
C22 0.0410(18) 0.047(2) 0.059(2) 0.0015(16) -0.0023(16) -0.0042(17)
C23 0.056(2) 0.050(2) 0.0476(19) 0.0128(18) 0.0041(17) -0.0002(16)
C24 0.050(2) 0.0376(19) 0.058(2) 0.0036(15) 0.0159(17) 0.0008(16)
C25 0.0421(19) 0.053(2) 0.060(2) 0.0040(17) -0.0005(17) -0.0115(18)
C26 0.0466(19) 0.049(2) 0.0461(19) 0.0116(16) 0.0019(16) 0.0005(16)
C31 0.050(2) 0.048(2) 0.066(2) -0.0049(17) -0.0103(17) -0.0078(18)

loop_
_atom_site_type_symbol
_atom_site_label
_atom_site_fract_x
_atom_site_fract_y
_atom_site_fract_z
_atom_site_U_iso_or_equiv
_atom_site_thermal_displace_type
_atom_site_occupancy
O O1 -0.0247(3) -0.18365(15) 0.28956(14) 0.0629(9) Uani 1.000
O O13 0.5599(2) 0.05049(13) 0.11517(15) 0.0591(9) Uani 1.000
C C1 -0.0118(3) -0.14143(19) 0.2341(2) 0.0455(11) Uani 1.000
C C2 -0.1041(3) -0.14696(19) 0.16869(19) 0.0451(11) Uani 1.000
C C3 -0.0947(3) -0.09996(18) 0.10876(19) 0.0413(10) Uani 1.000
C C4 0.0161(3) -0.03832(18) 0.10374(17) 0.0395(10) Uani 1.000
C C5 0.0737(4) -0.0131(2) 0.1805(2) 0.0567(12) Uani 1.000
C C6 0.1045(4) -0.0818(2) 0.2293(2) 0.0550(12) Uani 1.000
C C11 0.1921(3) 0.0452(2) 0.17330(17) 0.0493(13) Uani 1.000
C C12 0.3246(4) 0.0212(2) 0.14640(18) 0.0514(11) Uani 1.000
C C13 0.4298(3) 0.07684(19) 0.13841(17) 0.0412(10) Uani 1.000
C C14 0.4052(3) 0.15345(18) 0.15702(17) 0.0399(10) Uani 1.000
C C15 0.2749(3) 0.1745(2) 0.18305(18) 0.0478(11) Uani 1.000
C C16 0.1706(4) 0.1217(2) 0.19066(18) 0.0523(14) Uani 1.000
C C21 0.6445(3) 0.10391(19) 0.07643(19) 0.0450(11) Uani 1.000
C C22 0.6069(3) 0.1299(2) 0.0053(2) 0.0490(11) Uani 1.000
C C23 0.6939(4) 0.1795(2) -0.0331(2) 0.0512(11) Uani 1.000
C C24 0.8177(4) 0.20337(19) -0.0009(2) 0.0485(11) Uani 1.000
C C25 0.8541(4) 0.1771(2) 0.0703(2) 0.0517(11) Uani 1.000
C C26 0.7668(3) 0.1271(2) 0.10933(19) 0.0472(11) Uani 1.000
C C31 -0.1933(3) -0.1052(2) 0.0437(2) 0.0547(12) Uani 1.000
H H2 -0.17441 -0.18594 0.16881 0.0541 Uiso 1.000
H H4A 0.09381 -0.05832 0.07242 0.0474 Uiso 1.000
H H4B -0.02296 0.00786 0.07774 0.0474 Uiso 1.000
H H5 -0.00388 0.01545 0.20614 0.0677 Uiso 1.000
H H6A 0.18905 -0.10791 0.20966 0.0662 Uiso 1.000
H H6B 0.12561 -0.06310 0.28098 0.0662 Uiso 1.000
H H12 0.34146 -0.03181 0.13401 0.0619 Uiso 1.000
H H14 0.47676 0.19132 0.15203 0.0479 Uiso 1.000
H H15 0.25785 0.22737 0.19600 0.0576 Uiso 1.000
H H16 0.08181 0.13819 0.20821 0.0627 Uiso 1.000
H H22 0.52162 0.11346 -0.01684 0.0588 Uiso 1.000
H H23 0.66872 0.19757 -0.08207 0.0616 Uiso 1.000
H H24 0.87765 0.23777 -0.02755 0.0582 Uiso 1.000
H H25 0.93940 0.19332 0.09252 0.0622 Uiso 1.000
H H26 0.79133 0.10911 0.15838 0.0566 Uiso 1.000
H H31A -0.26101 -0.14680 0.05316 0.0820 Uiso 1.000
H H31B -0.24236 -0.05547 0.03789 0.0820 Uiso 1.000
H H31C -0.14127 -0.11674 -0.00267 0.0820 Uiso 1.000

loop_
_atom_type_symbol
_atom_type_description
_atom_type_scat_dispersion_real
_atom_type_scat_dispersion_imag
_atom_type_scat_source
O O 0.0106 0.0060 'International Tables Vol C Tables 4.2.6.8 and 6.1.1.4'
H H 0.0000 0.0000 'International Tables Vol C Tables 4.2.6.8 and 6.1.1.4'
C C 0.0033 0.0016 'International Tables Vol C Tables 4.2.6.8 and 6.1.1.4'

loop_
_geom_angle_atom_site_label_1
_geom_angle_atom_site_label_2
_geom_angle_atom_site_label_3
_geom_angle
_geom_angle_publ_flag
C13 O13 C21 116.9(2) no
O1 C1 C2 122.3(3) no
O1 C1 C6 121.2(3) no
C2 C1 C6 116.5(3) no
C1 C2 C3 123.3(3) no
C2 C3 C4 121.3(3) no
C2 C3 C31 122.2(3) no
C4 C3 C31 116.5(3) no
C3 C4 C5 113.8(3) no
C4 C5 C6 111.2(3) no
C4 C5 C11 112.5(3) no
C6 C5 C11 114.9(3) no
C1 C6 C5 114.8(3) no
C5 C11 C12 120.5(3) no
C5 C11 C16 120.1(3) no
C12 C11 C16 119.4(3) no
C11 C12 C13 118.9(3) no
O13 C13 C12 117.2(3) no
O13 C13 C14 122.4(3) no
C12 C13 C14 120.3(3) no
C13 C14 C15 119.0(3) no
C14 C15 C16 121.8(3) no
C11 C16 C15 120.6(3) no
O13 C21 C22 120.2(3) no
O13 C21 C26 118.6(3) no
C22 C21 C26 121.1(3) no
C21 C22 C23 119.4(3) no
C22 C23 C24 120.3(3) no
C23 C24 C25 119.8(3) no
C24 C25 C26 120.2(3) no
C21 C26 C25 119.2(3) no
C1 C2 H2 118.00 no
C3 C2 H2 118.00 no
C3 C4 H4A 109.00 no
C3 C4 H4B 109.00 no
C5 C4 H4A 109.00 no
C5 C4 H4B 109.00 no
H4A C4 H4B 108.00 no
C4 C5 H5 106.00 no
C6 C5 H5 106.00 no
C11 C5 H5 106.00 no
C1 C6 H6A 109.00 no
C1 C6 H6B 109.00 no
C5 C6 H6A 109.00 no
C5 C6 H6B 109.00 no
H6A C6 H6B 108.00 no
C11 C12 H12 121.00 no
C13 C12 H12 121.00 no
C13 C14 H14 120.00 no
C15 C14 H14 120.00 no
C14 C15 H15 119.00 no
C16 C15 H15 119.00 no
C11 C16 H16 120.00 no
C15 C16 H16 120.00 no
C21 C22 H22 120.00 no
C23 C22 H22 120.00 no
C22 C23 H23 120.00 no
C24 C23 H23 120.00 no
C23 C24 H24 120.00 no
C25 C24 H24 120.00 no
C24 C25 H25 120.00 no
C26 C25 H25 120.00 no
C21 C26 H26 120.00 no
C25 C26 H26 120.00 no
C3 C31 H31A 109.00 no
C3 C31 H31B 109.00 no
C3 C31 H31C 109.00 no
H31A C31 H31B 109.00 no
H31A C31 H31C 109.00 no
H31B C31 H31C 109.00 no

loop_
_geom_bond_atom_site_label_1
_geom_bond_atom_site_label_2
_geom_bond_distance
_geom_bond_publ_flag
O1 C1 1.225(4) no
O13 C13 1.390(4) no
O13 C21 1.403(4) no
C1 C2 1.460(5) no
C1 C6 1.517(5) no
C2 C3 1.334(5) no
C3 C4 1.503(4) no
C3 C31 1.492(5) no
C4 C5 1.528(5) no
C5 C6 1.490(5) no
C5 C11 1.520(5) no
C11 C12 1.419(5) no
C11 C16 1.364(5) no
C12 C13 1.397(5) no
C13 C14 1.376(4) no
C14 C15 1.381(4) no
C15 C16 1.357(5) no
C21 C22 1.382(5) no
C21 C26 1.369(4) no
C22 C23 1.372(5) no
C23 C24 1.380(5) no
C24 C25 1.382(5) no
C25 C26 1.384(5) no
C2 H2 0.9500 no
C4 H4A 0.9900 no
C4 H4B 0.9900 no
C5 H5 1.0000 no
C6 H6A 0.9900 no
C6 H6B 0.9900 no
C12 H12 0.9500 no
C14 H14 0.9500 no
C15 H15 0.9500 no
C16 H16 0.9500 no
C22 H22 0.9500 no
C23 H23 0.9500 no
C24 H24 0.9500 no
C25 H25 0.9500 no
C26 H26 0.9500 no
C31 H31A 0.9800 no
C31 H31B 0.9800 no
C31 H31C 0.9800 no

loop_
_geom_contact_atom_site_label_1
_geom_contact_atom_site_label_2
_geom_contact_distance
_geom_contact_site_symmetry_2
_geom_contact_publ_flag
O1 H23 2.6700 2_555 no
O1 H15 2.7200 4_545 no
O13 H6B 2.7500 6_555 no
C2 C6 3.511(5) 6_455 no
C6 C2 3.511(5) 6_555 no
C14 C22 3.332(4) . no
C22 C14 3.332(4) . no
C24 C31 3.583(5) 7_555 no
C31 C24 3.583(5) 7_545 no
C1 H6A 3.0900 6_455 no
C2 H6A 3.0000 6_455 no
C2 H6B 3.1000 6_455 no
C2 H5 3.0200 . no
C2 H14 3.0500 7_545 no
C6 H12 2.9600 . no
C12 H5 3.0800 6_555 no
C12 H4A 2.9100 . no
C12 H6A 2.8000 . no
C13 H22 2.9500 . no
C13 H5 3.0100 6_555 no
C14 H24 2.9600 3_455 no
C14 H16 2.9400 6_555 no
C15 H23 3.0100 3_455 no
C15 H26 3.0200 6_455 no
C16 H25 3.0700 1_455 no
C16 H26 2.9200 6_455 no
C21 H31B 3.0200 1_655 no
C21 H14 2.5700 . no
C22 H14 3.0700 . no
C22 H12 3.0200 5_655 no
C23 H4A 2.9900 5_655 no
C24 H4A 2.9200 5_655 no
C24 H31A 2.8000 7_555 no
C26 H4B 2.9300 1_655 no
C26 H14 3.0900 . no
H2 H31A 2.3100 . no
H4A C12 2.9100 . no
H4A C23 2.9900 5_655 no
H4A C24 2.9200 5_655 no
H4B C26 2.9300 1_455 no
H4B H31B 2.4700 . no
H5 C2 3.0200 . no
H5 H16 2.2600 . no
H5 C12 3.0800 6_455 no
H5 C13 3.0100 6_455 no
H6A C12 2.8000 . no
H6A H12 2.3700 . no
H6A C1 3.0900 6_555 no
H6A C2 3.0000 6_555 no
H6B O13 2.7500 6_455 no
H6B C2 3.1000 6_555 no
H12 C6 2.9600 . no
H12 H6A 2.3700 . no
H12 C22 3.0200 5_655 no
H14 C21 2.5700 . no
H14 C22 3.0700 . no
H14 C26 3.0900 . no
H14 C2 3.0500 7_555 no
H15 H23 2.5400 3_455 no
H15 O1 2.7200 4_555 no
H16 H5 2.2600 . no
H16 C14 2.9400 6_455 no
H22 C13 2.9500 . no
H23 O1 2.6700 2_554 no
H23 C15 3.0100 3_555 no
H23 H15 2.5400 3_555 no
H24 C14 2.9600 3_555 no
H25 C16 3.0700 1_655 no
H26 C15 3.0200 6_555 no
H26 C16 2.9200 6_555 no
H31A H2 2.3100 . no
H31A C24 2.8000 7_545 no
H31B C21 3.0200 1_455 no
H31B H4B 2.4700 . no

loop_
_geom_torsion_atom_site_label_1
_geom_torsion_atom_site_label_2
_geom_torsion_atom_site_label_3
_geom_torsion_atom_site_label_4
_geom_torsion
_geom_torsion_publ_flag
C21 O13 C13 C12 153.1(3) no
C21 O13 C13 C14 -30.3(4) no
C13 O13 C21 C22 -67.2(4) no
C13 O13 C21 C26 115.2(3) no
O1 C1 C2 C3 177.8(3) no
C6 C1 C2 C3 -3.8(5) no
O1 C1 C6 C5 -153.3(3) no
C2 C1 C6 C5 28.3(4) no
C1 C2 C3 C4 1.6(5) no
C1 C2 C3 C31 -178.0(3) no
C2 C3 C4 C5 -23.1(4) no
C31 C3 C4 C5 156.5(3) no
C3 C4 C5 C6 45.7(4) no
C3 C4 C5 C11 176.2(3) no
C4 C5 C6 C1 -48.6(4) no
C11 C5 C6 C1 -177.8(3) no
C4 C5 C11 C12 -71.7(4) no
C4 C5 C11 C16 106.4(3) no
C6 C5 C11 C12 56.9(4) no
C6 C5 C11 C16 -125.0(3) no
C5 C11 C12 C13 178.1(3) no
C16 C11 C12 C13 0.0(5) no
C5 C11 C16 C15 -178.7(3) no
C12 C11 C16 C15 -0.6(5) no
C11 C12 C13 O13 177.2(3) no
C11 C12 C13 C14 0.6(5) no
O13 C13 C14 C15 -177.0(3) no
C12 C13 C14 C15 -0.5(5) no
C13 C14 C15 C16 -0.1(5) no
C14 C15 C16 C11 0.7(5) no
O13 C21 C22 C23 -177.2(3) no
C26 C21 C22 C23 0.3(5) no
O13 C21 C26 C25 177.2(3) no
C22 C21 C26 C25 -0.3(5) no
C21 C22 C23 C24 -0.2(5) no
C22 C23 C24 C25 0.1(5) no
C23 C24 C25 C26 -0.1(5) no
C24 C25 C26 C21 0.2(5) no

loop_
_cod_related_entry_id
_cod_related_entry_database
_cod_related_entry_code
1 ChemSpider 8668260
